data_4084642
loop_
_publ_author_name
'Song, Li-Cheng'
'Hu, Fu-Qiang'
'Zhao, Gao-Yu'
'Zhang, Ji-Wei'
'Zhang, Wei-Wei'

_publ_section_title
;
 Several New [Fe]Hydrogenase Model Complexes with a Single Fe Center
 Ligated to an Acylmethyl(hydroxymethyl)pyridine or
 Acylmethyl(hydroxy)pyridine Ligand
;
_journal_issue 22
_journal_name_full Organometallics
_journal_page_first 6614
_journal_paper_doi 10.1021/om5009296
_journal_volume 33
_journal_year 2014
_chemical_formula_sum 'C24 H20 Fe N2 O7 S'
_chemical_formula_weight 536.33
_chemical_name_systematic
; 
 ? 
;
_space_group_IT_number 2
_symmetry_cell_setting triclinic
_symmetry_space_group_name_Hall '-P 1'
_symmetry_space_group_name_H-M 'P -1'
_atom_sites_solution_hydrogens geom
_atom_sites_solution_primary direct
_atom_sites_solution_secondary difmap
_audit_creation_method SHELXL-97
_cell_angle_alpha 87.84(3)
_cell_angle_beta 77.10(3)
_cell_angle_gamma 88.83(4)
_cell_formula_units_Z 2
_cell_length_a 7.719(8)
_cell_length_b 10.507(13)
_cell_length_c 14.953(17)
_cell_measurement_reflns_used 4182
_cell_measurement_temperature 113(2)
_cell_measurement_theta_max 27.7
_cell_measurement_theta_min 1.4
_cell_volume 1181(2)
_computing_cell_refinement CrystalClear
_computing_data_collection CrystalClear
_computing_data_reduction CrystalClear
_computing_molecular_graphics 'Bruker SHELXTL'
_computing_publication_material 'CrystalStructure 3.8'
_computing_structure_refinement 'SHELXL-97 (Sheldrick, 1997)'
_computing_structure_solution 'SHELXS-97 (Sheldrick, 1990)'
_diffrn_ambient_temperature 113(2)
_diffrn_detector_area_resol_mean 14.22
_diffrn_measured_fraction_theta_full 0.965
_diffrn_measured_fraction_theta_max 0.965
_diffrn_measurement_device_type 'Rigaku Saturn724 CCD'
_diffrn_measurement_method '\w and \f scans'
_diffrn_radiation_monochromator multilayer
_diffrn_radiation_source 'rotating anode'
_diffrn_radiation_type MoK\a
_diffrn_radiation_wavelength 0.71073
_diffrn_reflns_av_R_equivalents 0.0818
_diffrn_reflns_av_sigmaI/netI 0.1651
_diffrn_reflns_limit_h_max 9
_diffrn_reflns_limit_h_min -10
_diffrn_reflns_limit_k_max 13
_diffrn_reflns_limit_k_min -13
_diffrn_reflns_limit_l_max 19
_diffrn_reflns_limit_l_min -17
_diffrn_reflns_number 11635
_diffrn_reflns_theta_full 27.67
_diffrn_reflns_theta_max 27.67
_diffrn_reflns_theta_min 1.40
_diffrn_standards_decay_% 0
_diffrn_standards_interval_count 0
_diffrn_standards_interval_time 0
_diffrn_standards_number 0
_exptl_absorpt_coefficient_mu 0.775
_exptl_absorpt_correction_T_max 0.9127
_exptl_absorpt_correction_T_min 0.8604
_exptl_absorpt_correction_type multi-scan
_exptl_absorpt_process_details CrystalClear
_exptl_crystal_colour Colorless
_exptl_crystal_density_diffrn 1.508
_exptl_crystal_density_method 'not measured'
_exptl_crystal_description Prism
_exptl_crystal_F_000 552
_exptl_crystal_size_max 0.20
_exptl_crystal_size_mid 0.18
_exptl_crystal_size_min 0.12
_refine_diff_density_max 0.711
_refine_diff_density_min -0.604
_refine_diff_density_rms 0.110
_refine_ls_extinction_method none
_refine_ls_goodness_of_fit_ref 1.036
_refine_ls_hydrogen_treatment constr
_refine_ls_matrix_type full
_refine_ls_number_parameters 318
_refine_ls_number_reflns 5324
_refine_ls_number_restraints 0
_refine_ls_restrained_S_all 1.036
_refine_ls_R_factor_all 0.0971
_refine_ls_R_factor_gt 0.0671
_refine_ls_shift/su_max 0.001
_refine_ls_shift/su_mean 0.000
_refine_ls_structure_factor_coef Fsqd
_refine_ls_weighting_details 'calc w=1/[\s^2^(Fo^2^)+(0.0200P)^2^+0.0000P] where P=(Fo^2^+2Fc^2^)/3'
_refine_ls_weighting_scheme calc
_refine_ls_wR_factor_gt 0.1169
_refine_ls_wR_factor_ref 0.1284
_reflns_number_gt 2586
_reflns_number_total 5324
_reflns_threshold_expression >2sigma(I)
_cod_data_source_file om5009296_si_002.cif
_cod_data_source_block 4
_cod_depositor_comments
;
The following automatic conversions were performed:

'_symmetry_cell_setting' value 'Triclinic' changed to 'triclinic'
according to
/home/saulius/struct/COD-crude-data--automatic-downloads/rss-feeds/ACS/lib/dictionaries/cif_core.dic
dictionary named 'cif_core.dic' version 2.4.2 from 2011-04-26.

Automatic conversion script
Id: cif_fix_values 2827 2014-09-09 07:05:25Z andrius 

 Adding full bibliography for 4084639--4084643.cif.
;
_cod_original_sg_symbol_H-M P-1
_cod_database_code 4084642

loop_
_symmetry_equiv_pos_as_xyz
'x, y, z'
'-x, -y, -z'

loop_
_atom_site_label
_atom_site_type_symbol
_atom_site_fract_x
_atom_site_fract_y
_atom_site_fract_z
_atom_site_U_iso_or_equiv
_atom_site_adp_type
_atom_site_occupancy
_atom_site_symmetry_multiplicity
_atom_site_calc_flag
_atom_site_refinement_flags
Fe1 Fe 0.10950(7) 0.21836(6) 0.72591(4) 0.02192(19) Uani 1 1 d .
S1 S -0.16274(13) 0.17742(11) 0.83033(7) 0.0239(3) Uani 1 1 d .
O1 O -0.0966(4) 0.2456(3) 0.58087(19) 0.0376(9) Uani 1 1 d .
O2 O 0.4551(4) 0.2437(3) 0.59173(19) 0.0386(9) Uani 1 1 d .
O3 O 0.1342(4) -0.0378(3) 0.65286(19) 0.0352(8) Uani 1 1 d .
O4 O 0.3648(3) 0.3800(3) 0.82545(17) 0.0246(7) Uani 1 1 d .
O5 O 0.7704(4) 0.8235(3) 0.56919(19) 0.0353(8) Uani 1 1 d .
O6 O -0.2173(3) 0.3023(3) 0.98677(18) 0.0287(8) Uani 1 1 d .
O7 O 0.1988(3) 0.4934(3) 0.63245(18) 0.0262(7) Uani 1 1 d .
N1 N 0.2396(4) 0.1846(3) 0.8328(2) 0.0191(8) Uani 1 1 d .
N2 N 0.0477(4) 0.4059(3) 0.7671(2) 0.0196(8) Uani 1 1 d .
C1 C -0.0124(5) 0.2335(4) 0.6364(3) 0.0270(10) Uani 1 1 d .
C2 C 0.3207(6) 0.2387(4) 0.6445(3) 0.0280(11) Uani 1 1 d .
C3 C 0.1335(5) 0.0346(4) 0.7171(3) 0.0242(10) Uani 1 1 d .
C4 C 0.1483(5) -0.0300(4) 0.8109(2) 0.0247(10) Uani 1 1 d .
H4A H 0.0299 -0.0603 0.8440 0.030 Uiso 1 1 calc R
H4B H 0.2293 -0.1048 0.7997 0.030 Uiso 1 1 calc R
C5 C 0.2179(5) 0.0619(4) 0.8699(3) 0.0209(10) Uani 1 1 d .
C6 C 0.2592(5) 0.0254(4) 0.9533(3) 0.0262(10) Uani 1 1 d .
H6 H 0.2387 -0.0589 0.9781 0.031 Uiso 1 1 calc R
C7 C 0.3325(5) 0.1174(4) 0.9998(3) 0.0267(11) Uani 1 1 d .
H7 H 0.3581 0.0961 1.0579 0.032 Uiso 1 1 calc R
C8 C 0.3675(5) 0.2390(4) 0.9612(3) 0.0259(11) Uani 1 1 d .
H8 H 0.4191 0.3010 0.9915 0.031 Uiso 1 1 calc R
C9 C 0.3242(5) 0.2683(4) 0.8751(3) 0.0220(10) Uani 1 1 d .
C10 C 0.4698(5) 0.4737(4) 0.8606(3) 0.0260(10) Uani 1 1 d .
H10A H 0.5675 0.4301 0.8831 0.031 Uiso 1 1 calc R
H10B H 0.3935 0.5186 0.9123 0.031 Uiso 1 1 calc R
C11 C 0.5451(5) 0.5681(4) 0.7834(3) 0.0244(10) Uani 1 1 d .
C12 C 0.6541(5) 0.5279(4) 0.7016(3) 0.0277(11) Uani 1 1 d .
H12 H 0.6782 0.4395 0.6935 0.033 Uiso 1 1 calc R
C13 C 0.7281(5) 0.6146(4) 0.6317(3) 0.0279(11) Uani 1 1 d .
H13 H 0.8003 0.5852 0.5761 0.033 Uiso 1 1 calc R
C14 C 0.6963(5) 0.7454(5) 0.6432(3) 0.0267(11) Uani 1 1 d .
C15 C 0.5921(5) 0.7891(4) 0.7250(3) 0.0282(11) Uani 1 1 d .
H15 H 0.5722 0.8778 0.7336 0.034 Uiso 1 1 calc R
C16 C 0.5164(5) 0.6993(4) 0.7952(3) 0.0233(10) Uani 1 1 d .
H16 H 0.4451 0.7284 0.8512 0.028 Uiso 1 1 calc R
C17 C 0.7327(6) 0.9590(4) 0.5758(3) 0.0482(15) Uani 1 1 d .
H17A H 0.6041 0.9739 0.5860 0.072 Uiso 1 1 calc R
H17B H 0.7922 1.0031 0.5186 0.072 Uiso 1 1 calc R
H17C H 0.7761 0.9916 0.6272 0.072 Uiso 1 1 calc R
C18 C -0.1473(5) 0.3014(4) 0.9035(3) 0.0214(10) Uani 1 1 d .
C19 C -0.0495(5) 0.4184(4) 0.8554(3) 0.0207(10) Uani 1 1 d .
C20 C -0.0759(5) 0.5341(4) 0.8992(3) 0.0256(10) Uani 1 1 d .
H20 H -0.1370 0.5379 0.9617 0.031 Uiso 1 1 calc R
C21 C -0.0102(5) 0.6450(4) 0.8489(3) 0.0265(10) Uani 1 1 d .
H21 H -0.0267 0.7253 0.8770 0.032 Uiso 1 1 calc R
C22 C 0.0796(5) 0.6364(4) 0.7576(3) 0.0243(10) Uani 1 1 d .
H22 H 0.1205 0.7106 0.7214 0.029 Uiso 1 1 calc R
C23 C 0.1081(5) 0.5146(4) 0.7203(3) 0.0226(10) Uani 1 1 d .
C24 C 0.2777(6) 0.6046(4) 0.5772(3) 0.0331(12) Uani 1 1 d .
H24A H 0.1830 0.6619 0.5654 0.050 Uiso 1 1 calc R
H24B H 0.3506 0.5766 0.5188 0.050 Uiso 1 1 calc R
H24C H 0.3521 0.6496 0.6106 0.050 Uiso 1 1 calc R

loop_
_atom_site_aniso_label
_atom_site_aniso_U_11
_atom_site_aniso_U_22
_atom_site_aniso_U_33
_atom_site_aniso_U_23
_atom_site_aniso_U_13
_atom_site_aniso_U_12
Fe1 0.0197(3) 0.0245(4) 0.0209(4) -0.0004(3) -0.0031(3) -0.0004(3)
S1 0.0199(6) 0.0270(7) 0.0236(6) -0.0010(5) -0.0020(5) -0.0016(5)
O1 0.0382(19) 0.046(2) 0.033(2) -0.0006(17) -0.0175(16) 0.0047(18)
O2 0.0297(18) 0.046(2) 0.034(2) 0.0044(17) 0.0046(15) -0.0014(17)
O3 0.048(2) 0.029(2) 0.0296(19) -0.0052(15) -0.0095(16) 0.0009(17)
O4 0.0225(16) 0.0222(18) 0.0320(18) 0.0009(14) -0.0125(14) -0.0045(14)
O5 0.0396(19) 0.033(2) 0.0298(19) 0.0016(16) 0.0008(15) -0.0096(17)
O6 0.0269(16) 0.036(2) 0.0204(17) 0.0003(14) -0.0003(13) 0.0018(15)
O7 0.0315(17) 0.0256(19) 0.0209(17) 0.0025(14) -0.0047(14) -0.0018(15)
N1 0.0187(18) 0.022(2) 0.0161(19) 0.0001(15) -0.0032(14) -0.0028(16)
N2 0.0142(17) 0.023(2) 0.024(2) -0.0016(16) -0.0096(15) -0.0017(16)
C1 0.030(2) 0.022(3) 0.026(3) -0.006(2) 0.002(2) -0.004(2)
C2 0.031(3) 0.031(3) 0.024(3) 0.003(2) -0.010(2) 0.000(2)
C3 0.015(2) 0.032(3) 0.025(3) -0.002(2) -0.0012(18) -0.003(2)
C4 0.024(2) 0.022(3) 0.028(3) 0.000(2) -0.006(2) -0.003(2)
C5 0.018(2) 0.020(2) 0.024(2) -0.0006(19) -0.0018(18) 0.0001(19)
C6 0.027(2) 0.024(3) 0.025(3) 0.001(2) -0.002(2) 0.003(2)
C7 0.023(2) 0.032(3) 0.025(3) 0.004(2) -0.0061(19) 0.001(2)
C8 0.020(2) 0.034(3) 0.024(3) -0.001(2) -0.0054(19) 0.001(2)
C9 0.013(2) 0.025(3) 0.026(3) -0.002(2) 0.0001(18) 0.0029(19)
C10 0.021(2) 0.027(3) 0.032(3) -0.001(2) -0.012(2) -0.001(2)
C11 0.018(2) 0.030(3) 0.026(3) -0.003(2) -0.0063(19) 0.000(2)
C12 0.024(2) 0.029(3) 0.031(3) -0.001(2) -0.011(2) 0.001(2)
C13 0.018(2) 0.038(3) 0.026(3) -0.009(2) -0.0007(19) -0.004(2)
C14 0.020(2) 0.037(3) 0.024(3) 0.001(2) -0.0055(19) -0.002(2)
C15 0.031(2) 0.028(3) 0.024(3) -0.002(2) -0.003(2) 0.002(2)
C16 0.018(2) 0.028(3) 0.025(2) -0.005(2) -0.0061(18) 0.000(2)
C17 0.064(4) 0.039(4) 0.038(3) 0.007(3) -0.004(3) -0.009(3)
C18 0.013(2) 0.023(3) 0.028(3) 0.000(2) -0.0067(18) 0.0021(18)
C19 0.016(2) 0.026(3) 0.021(2) -0.0001(19) -0.0089(18) 0.0029(19)
C20 0.021(2) 0.027(3) 0.028(3) -0.003(2) -0.0018(19) -0.001(2)
C21 0.023(2) 0.023(3) 0.034(3) -0.007(2) -0.007(2) -0.004(2)
C22 0.018(2) 0.026(3) 0.030(3) 0.000(2) -0.0073(19) -0.005(2)
C23 0.016(2) 0.030(3) 0.025(3) -0.003(2) -0.0125(19) 0.000(2)
C24 0.039(3) 0.035(3) 0.024(3) 0.007(2) -0.004(2) -0.008(2)

loop_
_atom_type_symbol
_atom_type_description
_atom_type_scat_dispersion_real
_atom_type_scat_dispersion_imag
_atom_type_scat_source
C C 0.0033 0.0016 'International Tables Vol C Tables 4.2.6.8 and 6.1.1.4'
H H 0.0000 0.0000 'International Tables Vol C Tables 4.2.6.8 and 6.1.1.4'
N N 0.0061 0.0033 'International Tables Vol C Tables 4.2.6.8 and 6.1.1.4'
O O 0.0106 0.0060 'International Tables Vol C Tables 4.2.6.8 and 6.1.1.4'
S S 0.1246 0.1234 'International Tables Vol C Tables 4.2.6.8 and 6.1.1.4'
Fe Fe 0.3463 0.8444 'International Tables Vol C Tables 4.2.6.8 and 6.1.1.4'

loop_
_geom_angle_atom_site_label_1
_geom_angle_atom_site_label_2
_geom_angle_atom_site_label_3
_geom_angle
C1 Fe1 C2 92.08(19)
C1 Fe1 C3 93.26(18)
C2 Fe1 C3 90.38(19)
C1 Fe1 N1 174.74(17)
C2 Fe1 N1 90.84(17)
C3 Fe1 N1 82.34(16)
C1 Fe1 N2 92.76(16)
C2 Fe1 N2 101.72(18)
C3 Fe1 N2 166.27(15)
N1 Fe1 N2 90.93(13)
C1 Fe1 S1 87.94(15)
C2 Fe1 S1 176.23(15)
C3 Fe1 S1 85.86(13)
N1 Fe1 S1 88.86(12)
N2 Fe1 S1 82.04(11)
C18 S1 Fe1 95.93(15)
C9 O4 C10 117.9(3)
C14 O5 C17 117.9(4)
C23 O7 C24 116.9(3)
C9 N1 C5 117.5(3)
C9 N1 Fe1 129.1(3)
C5 N1 Fe1 113.1(3)
C23 N2 C19 116.6(4)
C23 N2 Fe1 127.3(3)
C19 N2 Fe1 115.8(3)
O1 C1 Fe1 177.4(4)
O2 C2 Fe1 175.8(4)
O3 C3 C4 116.6(4)
O3 C3 Fe1 132.3(3)
C4 C3 Fe1 111.1(3)
C5 C4 C3 111.2(3)
C5 C4 H4A 109.4
C3 C4 H4A 109.4
C5 C4 H4B 109.4
C3 C4 H4B 109.4
H4A C4 H4B 108.0
N1 C5 C6 123.0(4)
N1 C5 C4 114.0(3)
C6 C5 C4 122.9(4)
C5 C6 C7 118.0(4)
C5 C6 H6 121.0
C7 C6 H6 121.0
C8 C7 C6 120.3(4)
C8 C7 H7 119.8
C6 C7 H7 119.8
C7 C8 C9 118.3(4)
C7 C8 H8 120.9
C9 C8 H8 120.9
N1 C9 O4 113.0(3)
N1 C9 C8 122.3(4)
O4 C9 C8 124.6(4)
O4 C10 C11 108.4(3)
O4 C10 H10A 110.0
C11 C10 H10A 110.0
O4 C10 H10B 110.0
C11 C10 H10B 110.0
H10A C10 H10B 108.4
C12 C11 C16 118.4(4)
C12 C11 C10 121.1(4)
C16 C11 C10 120.3(4)
C13 C12 C11 121.3(4)
C13 C12 H12 119.4
C11 C12 H12 119.4
C12 C13 C14 120.0(4)
C12 C13 H13 120.0
C14 C13 H13 120.0
O5 C14 C15 124.0(5)
O5 C14 C13 115.8(4)
C15 C14 C13 120.2(4)
C14 C15 C16 119.0(5)
C14 C15 H15 120.5
C16 C15 H15 120.5
C11 C16 C15 121.0(4)
C11 C16 H16 119.5
C15 C16 H16 119.5
O5 C17 H17A 109.5
O5 C17 H17B 109.5
H17A C17 H17B 109.5
O5 C17 H17C 109.5
H17A C17 H17C 109.5
H17B C17 H17C 109.5
O6 C18 C19 120.2(4)
O6 C18 S1 125.2(3)
C19 C18 S1 114.4(3)
N2 C19 C20 123.3(4)
N2 C19 C18 117.6(4)
C20 C19 C18 118.8(4)
C19 C20 C21 118.5(4)
C19 C20 H20 120.8
C21 C20 H20 120.8
C22 C21 C20 119.4(4)
C22 C21 H21 120.3
C20 C21 H21 120.3
C21 C22 C23 118.2(4)
C21 C22 H22 120.9
C23 C22 H22 120.9
N2 C23 O7 112.5(4)
N2 C23 C22 123.8(4)
O7 C23 C22 123.7(4)
O7 C24 H24A 109.5
O7 C24 H24B 109.5
H24A C24 H24B 109.5
O7 C24 H24C 109.5
H24A C24 H24C 109.5
H24B C24 H24C 109.5

loop_
_geom_bond_atom_site_label_1
_geom_bond_atom_site_label_2
_geom_bond_distance
Fe1 C1 1.800(5)
Fe1 C2 1.815(4)
Fe1 C3 1.942(5)
Fe1 N1 2.085(3)
Fe1 N2 2.100(4)
Fe1 S1 2.358(2)
S1 C18 1.756(5)
O1 C1 1.165(4)
O2 C2 1.155(4)
O3 C3 1.246(5)
O4 C9 1.368(5)
O4 C10 1.471(4)
O5 C14 1.376(5)
O5 C17 1.450(5)
O6 C18 1.242(4)
O7 C23 1.367(4)
O7 C24 1.466(4)
N1 C9 1.360(5)
N1 C5 1.382(5)
N2 C23 1.352(5)
N2 C19 1.375(5)
C3 C4 1.562(5)
C4 C5 1.515(5)
C4 H4A 0.9900
C4 H4B 0.9900
C5 C6 1.394(5)
C6 C7 1.409(5)
C6 H6 0.9500
C7 C8 1.389(5)
C7 H7 0.9500
C8 C9 1.423(5)
C8 H8 0.9500
C10 C11 1.514(5)
C10 H10A 0.9900
C10 H10B 0.9900
C11 C12 1.395(5)
C11 C16 1.404(5)
C12 C13 1.390(5)
C12 H12 0.9500
C13 C14 1.401(6)
C13 H13 0.9500
C14 C15 1.394(5)
C15 C16 1.417(5)
C15 H15 0.9500
C16 H16 0.9500
C17 H17A 0.9800
C17 H17B 0.9800
C17 H17C 0.9800
C18 C19 1.526(5)
C19 C20 1.392(5)
C20 C21 1.403(5)
C20 H20 0.9500
C21 C22 1.392(5)
C21 H21 0.9500
C22 C23 1.408(6)
C22 H22 0.9500
C24 H24A 0.9800
C24 H24B 0.9800
C24 H24C 0.9800

loop_
_geom_torsion_atom_site_label_1
_geom_torsion_atom_site_label_2
_geom_torsion_atom_site_label_3
_geom_torsion_atom_site_label_4
_geom_torsion
C1 Fe1 S1 C18 -123.40(19)
C2 Fe1 S1 C18 146.2(19)
C3 Fe1 S1 C18 143.18(18)
N1 Fe1 S1 C18 60.78(17)
N2 Fe1 S1 C18 -30.32(15)
C1 Fe1 N1 C9 -163.2(16)
C2 Fe1 N1 C9 73.2(4)
C3 Fe1 N1 C9 163.4(3)
N2 Fe1 N1 C9 -28.6(3)
S1 Fe1 N1 C9 -110.6(3)
C1 Fe1 N1 C5 9.6(18)
C2 Fe1 N1 C5 -114.1(3)
C3 Fe1 N1 C5 -23.8(3)
N2 Fe1 N1 C5 144.2(3)
S1 Fe1 N1 C5 62.2(3)
C1 Fe1 N2 C23 -69.6(3)
C2 Fe1 N2 C23 23.1(3)
C3 Fe1 N2 C23 174.5(5)
N1 Fe1 N2 C23 114.2(3)
S1 Fe1 N2 C23 -157.1(3)
C1 Fe1 N2 C19 118.0(3)
C2 Fe1 N2 C19 -149.3(3)
C3 Fe1 N2 C19 2.0(7)
N1 Fe1 N2 C19 -58.3(3)
S1 Fe1 N2 C19 30.4(2)
C2 Fe1 C1 O1 -147(9)
C3 Fe1 C1 O1 123(9)
N1 Fe1 C1 O1 89(9)
N2 Fe1 C1 O1 -45(9)
S1 Fe1 C1 O1 37(9)
C1 Fe1 C2 O2 -85(5)
C3 Fe1 C2 O2 8(5)
N1 Fe1 C2 O2 90(5)
N2 Fe1 C2 O2 -179(100)
S1 Fe1 C2 O2 5(7)
C1 Fe1 C3 O3 25.9(4)
C2 Fe1 C3 O3 -66.2(4)
N1 Fe1 C3 O3 -157.0(4)
N2 Fe1 C3 O3 141.8(5)
S1 Fe1 C3 O3 113.6(4)
C1 Fe1 C3 C4 -151.9(3)
C2 Fe1 C3 C4 116.0(3)
N1 Fe1 C3 C4 25.3(3)
N2 Fe1 C3 C4 -36.0(7)
S1 Fe1 C3 C4 -64.2(3)
O3 C3 C4 C5 157.6(3)
Fe1 C3 C4 C5 -24.3(4)
C9 N1 C5 C6 7.8(6)
Fe1 N1 C5 C6 -165.9(3)
C9 N1 C5 C4 -171.1(3)
Fe1 N1 C5 C4 15.2(4)
C3 C4 C5 N1 5.0(5)
C3 C4 C5 C6 -173.9(3)
N1 C5 C6 C7 -2.4(6)
C4 C5 C6 C7 176.5(4)
C5 C6 C7 C8 -2.2(6)
C6 C7 C8 C9 1.3(6)
C5 N1 C9 O4 170.0(3)
Fe1 N1 C9 O4 -17.5(5)
C5 N1 C9 C8 -8.8(6)
Fe1 N1 C9 C8 163.7(3)
C10 O4 C9 N1 -175.0(3)
C10 O4 C9 C8 3.8(6)
C7 C8 C9 N1 4.5(6)
C7 C8 C9 O4 -174.2(3)
C9 O4 C10 C11 163.0(3)
O4 C10 C11 C12 -58.2(5)
O4 C10 C11 C16 126.2(4)
C16 C11 C12 C13 -2.3(6)
C10 C11 C12 C13 -177.9(4)
C11 C12 C13 C14 1.1(6)
C17 O5 C14 C15 -2.2(6)
C17 O5 C14 C13 176.5(4)
C12 C13 C14 O5 -178.0(3)
C12 C13 C14 C15 0.7(6)
O5 C14 C15 C16 177.4(3)
C13 C14 C15 C16 -1.3(6)
C12 C11 C16 C15 1.7(6)
C10 C11 C16 C15 177.4(3)
C14 C15 C16 C11 0.1(6)
Fe1 S1 C18 O6 -152.6(3)
Fe1 S1 C18 C19 31.9(3)
C23 N2 C19 C20 -4.8(5)
Fe1 N2 C19 C20 168.5(3)
C23 N2 C19 C18 169.1(3)
Fe1 N2 C19 C18 -17.5(4)
O6 C18 C19 N2 170.4(3)
S1 C18 C19 N2 -13.8(4)
O6 C18 C19 C20 -15.4(5)
S1 C18 C19 C20 160.4(3)
N2 C19 C20 C21 4.4(6)
C18 C19 C20 C21 -169.5(3)
C19 C20 C21 C22 -0.3(6)
C20 C21 C22 C23 -2.9(6)
C19 N2 C23 O7 -178.2(3)
Fe1 N2 C23 O7 9.4(4)
C19 N2 C23 C22 1.3(5)
Fe1 N2 C23 C22 -171.2(3)
C24 O7 C23 N2 -177.0(3)
C24 O7 C23 C22 3.5(5)
C21 C22 C23 N2 2.5(6)
C21 C22 C23 O7 -178.1(3)
